data_7111589
loop_
_publ_author_name
'Decortes, Antonello'
'Mart\'inez Belmonte, Marta'
'Benet-Buchholz, Jordi'
'Kleij, Arjan W.'

_publ_section_title
;
 Efficient carbonate synthesis under mild conditions through cycloaddition
 of carbon dioxide to oxiranes using a Zn(salphen) catalyst
;
_journal_issue 25
_journal_name_full 'Chemical Communications'
_journal_page_first 4580
_journal_page_last 4582
_journal_paper_doi 10.1039/c000493f
_journal_volume 46
_journal_year 2010
_chemical_formula_sum 'C42 H56 N2 O3 Zn'
_chemical_formula_weight 702.26
_chemical_name_systematic
;
?
;
_space_group_IT_number 2
_symmetry_cell_setting triclinic
_symmetry_space_group_name_Hall '-P 1'
_symmetry_space_group_name_H-M 'P -1'
_atom_sites_solution_hydrogens geom
_atom_sites_solution_primary direct
_atom_sites_solution_secondary difmap
_audit_creation_method SHELXL-97
_cell_angle_alpha 91.604(6)
_cell_angle_beta 98.646(6)
_cell_angle_gamma 103.732(6)
_cell_formula_units_Z 2
_cell_length_a 12.0200(12)
_cell_length_b 12.9735(13)
_cell_length_c 13.1293(14)
_cell_measurement_reflns_used 9988
_cell_measurement_temperature 296(2)
_cell_measurement_theta_max 29.92
_cell_measurement_theta_min 2.33
_cell_volume 1962.0(4)
_computing_cell_refinement 'Bruker APEX2 v2009.1-0'
_computing_data_collection 'Bruker APEX2 v2009.1-0'
_computing_data_reduction 'Bruker SAINT V7.60A'
_computing_molecular_graphics 'Bruker SHELXTL'
_computing_publication_material 'Bruker SHELXTL'
_computing_structure_refinement 'SHELXS-97 (Sheldrick, 2008)'
_computing_structure_solution 'SHELXS-97 (Sheldrick, 2008)'
_diffrn_ambient_temperature 296(2)
_diffrn_detector_area_resol_mean 512
_diffrn_detector_type '4K CCD area detector APEX II'
_diffrn_measured_fraction_theta_full 0.972
_diffrn_measured_fraction_theta_max 0.972
_diffrn_measurement_device_type 'Kappa 4-axis goniometer bruker-nonius'
_diffrn_measurement_method
;
Fullsphere data collection, phi and omega scans
;
_diffrn_measurement_specimen_support 'magnetic support whith 10 micron nylon fiber cryoloop'
_diffrn_radiation_monochromator 'Multilayer Montel 200 mirrors'
_diffrn_radiation_type MoK\a
_diffrn_radiation_wavelength 0.71073
_diffrn_reflns_av_R_equivalents 0.0360
_diffrn_reflns_av_sigmaI/netI 0.0416
_diffrn_reflns_limit_h_max 18
_diffrn_reflns_limit_h_min -18
_diffrn_reflns_limit_k_max 20
_diffrn_reflns_limit_k_min -20
_diffrn_reflns_limit_l_max 20
_diffrn_reflns_limit_l_min -20
_diffrn_reflns_number 46077
_diffrn_reflns_theta_full 34.04
_diffrn_reflns_theta_max 34.04
_diffrn_reflns_theta_min 1.62
_diffrn_source 'rotating anode X-ray tube'
_diffrn_source_current 70
_diffrn_source_power 50
_diffrn_source_size '3 mm x 0.3 mm fine focus'
_diffrn_source_type 'Bruker-Nonius FR 591'
_exptl_absorpt_coefficient_mu 0.664
_exptl_absorpt_correction_T_max 1.0
_exptl_absorpt_correction_T_min 0.94
_exptl_absorpt_correction_type empirical
_exptl_absorpt_process_details
;
SADABS Version 2008/1 Bruker-Nonius
Blessing, Acta Cryst. (1995) A51 33-38
;
_exptl_crystal_colour orange
_exptl_crystal_density_diffrn 1.189
_exptl_crystal_density_method 'not measured'
_exptl_crystal_description Block
_exptl_crystal_F_000 752
_exptl_crystal_size_max 0.40
_exptl_crystal_size_mid 0.40
_exptl_crystal_size_min 0.30
_refine_diff_density_max 0.716
_refine_diff_density_min -0.664
_refine_diff_density_rms 0.097
_refine_ls_extinction_method none
_refine_ls_goodness_of_fit_ref 1.056
_refine_ls_hydrogen_treatment noref
_refine_ls_matrix_type full
_refine_ls_number_parameters 474
_refine_ls_number_reflns 15605
_refine_ls_number_restraints 102
_refine_ls_restrained_S_all 1.057
_refine_ls_R_factor_all 0.0914
_refine_ls_R_factor_gt 0.0601
_refine_ls_shift/su_max 0.001
_refine_ls_shift/su_mean 0.000
_refine_ls_structure_factor_coef Fsqd
_refine_ls_weighting_details 'calc w=1/[\s^2^(Fo^2^)+(0.1116P)^2^+0.2875P] where P=(Fo^2^+2Fc^2^)/3'
_refine_ls_weighting_scheme calc
_refine_ls_wR_factor_gt 0.1801
_refine_ls_wR_factor_ref 0.2016
_reflns_number_gt 10104
_reflns_number_total 15605
_reflns_threshold_expression >2sigma(I)
_cod_data_source_file C000493Fsup1.cif
_cod_data_source_block awk560rt_0m
_cod_depositor_comments
;
The following automatic conversions were performed:
'_diffrn_measurement_specimen_suppport' tag replaced with
'_diffrn_measurement_specimen_support'.

Automatic conversion script
Id: cif_correct_tags 1440 2010-10-19 06:21:57Z saulius 

The following automatic conversions were performed:

'_symmetry_cell_setting' value 'Triclinic' changed to 'triclinic'
according to /home/saulius/struct/CIF-dictionaries/cif_core.dic
dictionary named 'cif_core.dic' version 2.4.2 from 2011-04-26.

Automatic conversion script
Id: cif_fix_values 1891 2012-01-12 08:04:46Z andrius 
;
_cod_original_cell_volume 1962.0(3)
_cod_original_sg_symbol_H-M P-1
_cod_database_code 7111589

loop_
_symmetry_equiv_pos_as_xyz
'x, y, z'
'-x, -y, -z'

loop_
_atom_site_label
_atom_site_type_symbol
_atom_site_fract_x
_atom_site_fract_y
_atom_site_fract_z
_atom_site_U_iso_or_equiv
_atom_site_adp_type
_atom_site_occupancy
_atom_site_symmetry_multiplicity
_atom_site_calc_flag
_atom_site_refinement_flags
_atom_site_disorder_assembly
_atom_site_disorder_group
Zn1 Zn 0.71522(2) 0.560059(16) 0.651272(16) 0.04548(9) Uani 1 1 d . . .
N1 N 0.70429(15) 0.65092(13) 0.52441(13) 0.0448(3) Uani 1 1 d . . .
O1 O 0.72894(15) 0.68530(11) 0.74239(12) 0.0559(4) Uani 1 1 d . . .
C1 C 0.76643(18) 0.78511(15) 0.72557(16) 0.0464(4) Uani 1 1 d . . .
N2 N 0.63043(14) 0.44494(12) 0.53480(12) 0.0431(3) Uani 1 1 d . . .
O2 O 0.70248(16) 0.45584(12) 0.75377(12) 0.0581(4) Uani 1 1 d . . .
C2 C 0.79894(18) 0.86407(16) 0.81061(17) 0.0502(4) Uani 1 1 d . . .
O3 O 0.89994(15) 0.57973(17) 0.65057(16) 0.0697(5) Uani 1 1 d . . .
C3 C 0.8455(2) 0.96837(17) 0.79033(19) 0.0556(5) Uani 1 1 d . . .
H3 H 0.8686 1.0186 0.8461 0.067 Uiso 1 1 calc R . .
C4 C 0.8604(2) 1.00401(16) 0.69230(19) 0.0554(5) Uani 1 1 d . A .
C5 C 0.8238(2) 0.92950(17) 0.61137(18) 0.0553(5) Uani 1 1 d . . .
H5 H 0.8295 0.9509 0.5449 0.066 Uiso 1 1 calc R . .
C6 C 0.77730(19) 0.82065(15) 0.62478(17) 0.0489(4) Uani 1 1 d . . .
C7 C 0.74044(19) 0.75313(16) 0.53110(16) 0.0496(4) Uani 1 1 d . . .
H7 H 0.7429 0.7864 0.4694 0.059 Uiso 1 1 calc R . .
C8 C 0.7850(2) 0.8319(2) 0.92089(19) 0.0611(5) Uani 1 1 d . . .
C9 C 0.8650(3) 0.7605(3) 0.9577(2) 0.0830(8) Uani 1 1 d . . .
H9A H 0.8468 0.6978 0.9118 0.124 Uiso 1 1 calc R . .
H9B H 0.8545 0.7407 1.0261 0.124 Uiso 1 1 calc R . .
H9C H 0.9442 0.7982 0.9583 0.124 Uiso 1 1 calc R . .
C10 C 0.6578(3) 0.7724(3) 0.9244(2) 0.0806(8) Uani 1 1 d . . .
H10A H 0.6356 0.7117 0.8756 0.121 Uiso 1 1 calc R . .
H10B H 0.6079 0.8192 0.9071 0.121 Uiso 1 1 calc R . .
H10C H 0.6513 0.7494 0.9925 0.121 Uiso 1 1 calc R . .
C11 C 0.8147(3) 0.9295(3) 0.9985(2) 0.0866(10) Uani 1 1 d . . .
H11A H 0.7977 0.9070 1.0648 0.130 Uiso 1 1 calc R . .
H11B H 0.7691 0.9783 0.9748 0.130 Uiso 1 1 calc R . .
H11C H 0.8956 0.9640 1.0044 0.130 Uiso 1 1 calc R . .
C12 C 0.9138(2) 1.11995(17) 0.6763(2) 0.0655(6) Uani 1 1 d D . .
C13 C 0.8719(8) 1.1935(5) 0.7478(6) 0.0938(19) Uani 0.35 1 d PD A 1
H13A H 0.8884 1.1755 0.8180 0.141 Uiso 0.35 1 calc PR A 1
H13B H 0.7898 1.1849 0.7285 0.141 Uiso 0.35 1 calc PR A 1
H13C H 0.9114 1.2661 0.7416 0.141 Uiso 0.35 1 calc PR A 1
C14 C 1.0452(3) 1.1419(6) 0.7146(8) 0.0938(19) Uani 0.35 1 d PD A 1
H14A H 1.0798 1.1050 0.6687 0.141 Uiso 0.35 1 calc PR A 1
H14B H 1.0585 1.1176 0.7827 0.141 Uiso 0.35 1 calc PR A 1
H14C H 1.0792 1.2169 0.7163 0.141 Uiso 0.35 1 calc PR A 1
C15 C 0.8935(8) 1.1535(6) 0.5650(3) 0.0938(19) Uani 0.35 1 d PD A 1
H15A H 0.9233 1.2300 0.5602 0.141 Uiso 0.35 1 d PR A 1
H15B H 0.8088 1.1347 0.5461 0.141 Uiso 0.35 1 d PR A 1
H15C H 0.9271 1.1143 0.5178 0.141 Uiso 0.35 1 d PR A 1
C13' C 0.8200(5) 1.1836(6) 0.6627(10) 0.106(2) Uani 0.35 1 d PD A 2
H13D H 0.8540 1.2550 0.6474 0.159 Uiso 0.35 1 calc PR A 2
H13E H 0.7879 1.1849 0.7253 0.159 Uiso 0.35 1 calc PR A 2
H13F H 0.7596 1.1504 0.6070 0.159 Uiso 0.35 1 calc PR A 2
C14' C 0.9618(10) 1.1300(7) 0.5735(5) 0.106(2) Uani 0.35 1 d PD A 2
H14D H 0.9980 1.2053 0.5682 0.159 Uiso 0.35 1 d PR A 2
H14E H 0.8980 1.1054 0.5158 0.159 Uiso 0.35 1 d PR A 2
H14F H 1.0197 1.0883 0.5713 0.159 Uiso 0.35 1 d PR A 2
C15' C 1.0116(7) 1.1765(6) 0.7637(6) 0.106(2) Uani 0.35 1 d PD A 2
H15D H 1.0715 1.1384 0.7722 0.159 Uiso 0.35 1 calc PR A 2
H15E H 0.9808 1.1786 0.8269 0.159 Uiso 0.35 1 calc PR A 2
H15F H 1.0435 1.2477 0.7465 0.159 Uiso 0.35 1 calc PR A 2
C13" C 0.8289(8) 1.1580(7) 0.5948(8) 0.100(2) Uani 0.30 1 d PD A 3
H13G H 0.8576 1.2343 0.5875 0.150 Uiso 0.30 1 d PR A 3
H13H H 0.7564 1.1456 0.6232 0.150 Uiso 0.30 1 d PR A 3
H13I H 0.8148 1.1195 0.5270 0.150 Uiso 0.30 1 d PR A 3
C14" C 1.0269(7) 1.1389(7) 0.6304(10) 0.100(2) Uani 0.30 1 d PD A 3
H14G H 1.0106 1.1011 0.5622 0.150 Uiso 0.30 1 d PR A 3
H14H H 1.0829 1.1105 0.6762 0.150 Uiso 0.30 1 d PR A 3
H14I H 1.0591 1.2148 0.6240 0.150 Uiso 0.30 1 d PR A 3
C15" C 0.9350(11) 1.1916(6) 0.7763(5) 0.100(2) Uani 0.30 1 d PD A 3
H15G H 0.9961 1.1754 0.8243 0.150 Uiso 0.30 1 calc PR A 3
H15H H 0.8652 1.1792 0.8062 0.150 Uiso 0.30 1 calc PR A 3
H15I H 0.9569 1.2648 0.7608 0.150 Uiso 0.30 1 calc PR A 3
C16 C 0.66483(16) 0.59201(15) 0.42799(14) 0.0425(3) Uani 1 1 d . . .
C17 C 0.6645(2) 0.63466(18) 0.33165(17) 0.0550(5) Uani 1 1 d . . .
H17 H 0.6947 0.7071 0.3273 0.066 Uiso 1 1 calc R . .
C18 C 0.6196(2) 0.5696(2) 0.24264(18) 0.0623(6) Uani 1 1 d . . .
H18 H 0.6205 0.5982 0.1785 0.075 Uiso 1 1 calc R . .
C19 C 0.5735(2) 0.4627(2) 0.24840(18) 0.0657(6) Uani 1 1 d . . .
H19 H 0.5416 0.4198 0.1882 0.079 Uiso 1 1 calc R . .
C20 C 0.5742(2) 0.41856(19) 0.34302(18) 0.0586(5) Uani 1 1 d . . .
H20 H 0.5434 0.3460 0.3458 0.070 Uiso 1 1 calc R . .
C21 C 0.62063(16) 0.48176(15) 0.43453(15) 0.0429(4) Uani 1 1 d . . .
C22 C 0.58658(17) 0.34665(15) 0.55208(16) 0.0460(4) Uani 1 1 d . . .
H22 H 0.5493 0.3013 0.4946 0.055 Uiso 1 1 calc R . .
C23 C 0.58955(17) 0.30073(15) 0.65002(16) 0.0458(4) Uani 1 1 d . . .
C24 C 0.5278(2) 0.19288(16) 0.64719(19) 0.0538(5) Uani 1 1 d . . .
H24 H 0.4921 0.1578 0.5837 0.065 Uiso 1 1 calc R . .
C25 C 0.5189(2) 0.13844(17) 0.7344(2) 0.0562(5) Uani 1 1 d . B .
C26 C 0.5763(2) 0.19461(18) 0.82905(19) 0.0579(5) Uani 1 1 d . . .
H26 H 0.5712 0.1586 0.8891 0.069 Uiso 1 1 calc R . .
C27 C 0.63932(19) 0.29911(17) 0.83811(17) 0.0518(4) Uani 1 1 d . . .
C28 C 0.64645(18) 0.35612(15) 0.74644(16) 0.0471(4) Uani 1 1 d . . .
C29 C 0.4481(2) 0.02255(18) 0.7314(2) 0.0698(7) Uani 1 1 d D . .
C30 C 0.3199(3) 0.0247(5) 0.7008(7) 0.1033(16) Uani 0.50 1 d PD B 1
H30A H 0.3096 0.0558 0.6356 0.155 Uiso 0.50 1 calc PR B 1
H30B H 0.2981 0.0663 0.7526 0.155 Uiso 0.50 1 calc PR B 1
H30C H 0.2721 -0.0465 0.6951 0.155 Uiso 0.50 1 calc PR B 1
C31 C 0.4811(7) -0.0508(4) 0.6531(5) 0.1033(16) Uani 0.50 1 d PD B 1
H31A H 0.4424 -0.1233 0.6604 0.155 Uiso 0.50 1 calc PR B 1
H31B H 0.5636 -0.0430 0.6657 0.155 Uiso 0.50 1 calc PR B 1
H31C H 0.4581 -0.0318 0.5843 0.155 Uiso 0.50 1 calc PR B 1
C32 C 0.4638(7) -0.0219(5) 0.8387(3) 0.1033(16) Uani 0.50 1 d PD B 1
H32A H 0.4171 -0.0934 0.8356 0.155 Uiso 0.50 1 calc PR B 1
H32B H 0.4400 0.0215 0.8876 0.155 Uiso 0.50 1 calc PR B 1
H32C H 0.5439 -0.0215 0.8599 0.155 Uiso 0.50 1 calc PR B 1
C30' C 0.5257(9) -0.0431(8) 0.7893(10) 0.100(3) Uani 0.25 1 d PD B 2
H30D H 0.4834 -0.1161 0.7863 0.150 Uiso 0.25 1 calc PR B 2
H30E H 0.5484 -0.0160 0.8601 0.150 Uiso 0.25 1 calc PR B 2
H30F H 0.5936 -0.0380 0.7577 0.150 Uiso 0.25 1 calc PR B 2
C31' C 0.4051(13) -0.0256(9) 0.6197(4) 0.100(3) Uani 0.25 1 d PD B 2
H31D H 0.4563 -0.0570 0.5839 0.150 Uiso 0.25 1 d PR B 2
H31E H 0.3846 0.0326 0.5810 0.150 Uiso 0.25 1 d PR B 2
H31F H 0.3344 -0.0801 0.6247 0.150 Uiso 0.25 1 d PR B 2
C32' C 0.3411(9) 0.0152(10) 0.7858(10) 0.100(3) Uani 0.25 1 d PD B 2
H32D H 0.3020 0.0687 0.7622 0.150 Uiso 0.25 1 calc PR B 2
H32E H 0.3659 0.0262 0.8591 0.150 Uiso 0.25 1 calc PR B 2
H32F H 0.2891 -0.0538 0.7698 0.150 Uiso 0.25 1 calc PR B 2
C30" C 0.3372(6) 0.0012(9) 0.6501(7) 0.085(2) Uani 0.25 1 d PD B 3
H30G H 0.3147 -0.0728 0.6270 0.128 Uiso 0.25 1 calc PR B 3
H30H H 0.3519 0.0434 0.5924 0.128 Uiso 0.25 1 calc PR B 3
H30I H 0.2760 0.0197 0.6801 0.128 Uiso 0.25 1 calc PR B 3
C31" C 0.4164(11) -0.0142(9) 0.8361(5) 0.085(2) Uani 0.25 1 d PD B 3
H31G H 0.3699 0.0290 0.8606 0.128 Uiso 0.25 1 calc PR B 3
H31H H 0.4862 -0.0071 0.8851 0.128 Uiso 0.25 1 calc PR B 3
H31I H 0.3735 -0.0872 0.8280 0.128 Uiso 0.25 1 calc PR B 3
C32" C 0.5295(8) -0.0425(7) 0.6971(9) 0.085(2) Uani 0.25 1 d PD B 3
H32G H 0.4762 -0.1132 0.6911 0.128 Uiso 0.25 1 d PR B 3
H32H H 0.6098 -0.0495 0.7090 0.128 Uiso 0.25 1 d PR B 3
H32I H 0.5158 -0.0069 0.6332 0.128 Uiso 0.25 1 d PR B 3
C33 C 0.6996(3) 0.3547(2) 0.94374(19) 0.0635(6) Uani 1 1 d . . .
C34 C 0.6837(4) 0.2786(3) 1.0317(2) 0.0946(11) Uani 1 1 d . . .
H34A H 0.7229 0.3158 1.0962 0.142 Uiso 1 1 calc R . .
H34B H 0.7159 0.2194 1.0189 0.142 Uiso 1 1 calc R . .
H34C H 0.6026 0.2533 1.0347 0.142 Uiso 1 1 calc R . .
C35 C 0.8305(2) 0.3962(3) 0.9445(3) 0.0836(8) Uani 1 1 d D . .
H35A H 0.8433 0.4491 0.8951 0.125 Uiso 1 1 calc R . .
H35B H 0.8627 0.3383 0.9268 0.125 Uiso 1 1 calc R . .
H35C H 0.8674 0.4270 1.0121 0.125 Uiso 1 1 calc R . .
C36 C 0.6472(3) 0.4462(3) 0.9690(2) 0.0839(9) Uani 1 1 d D . .
H36A H 0.5668 0.4189 0.9743 0.126 Uiso 1 1 calc R . .
H36B H 0.6536 0.4949 0.9153 0.126 Uiso 1 1 calc R . .
H36C H 0.6879 0.4825 1.0335 0.126 Uiso 1 1 calc R . .
C37 C 0.9836(4) 0.6352(5) 0.7379(4) 0.1208(9) Uani 1 1 d . . .
H37 H 0.9534 0.6419 0.8024 0.145 Uiso 1 1 calc R . .
C38 C 1.0720(4) 0.7309(4) 0.7132(4) 0.1208(9) Uani 1 1 d . . .
H38A H 1.1062 0.7747 0.7765 0.145 Uiso 1 1 calc R . .
H38B H 1.0328 0.7728 0.6669 0.145 Uiso 1 1 calc R . .
C39 C 1.1700(4) 0.7022(5) 0.6629(4) 0.1208(9) Uani 1 1 d . . .
H39A H 1.2053 0.7614 0.6255 0.145 Uiso 1 1 calc R . .
H39B H 1.2294 0.6896 0.7164 0.145 Uiso 1 1 calc R . .
C40 C 1.1268(5) 0.6102(6) 0.5941(5) 0.153(2) Uani 1 1 d . . .
H40A H 1.1889 0.5981 0.5596 0.184 Uiso 1 1 calc R . .
H40B H 1.0662 0.6227 0.5418 0.184 Uiso 1 1 calc R . .
C41 C 1.0791(5) 0.5128(5) 0.6469(5) 0.1350(19) Uani 1 1 d . . .
H41A H 1.1404 0.4969 0.6962 0.162 Uiso 1 1 calc R . .
H41B H 1.0496 0.4528 0.5964 0.162 Uiso 1 1 calc R . .
C42 C 0.9824(3) 0.5295(3) 0.7024(4) 0.1029(13) Uani 1 1 d . . .
H42 H 0.9524 0.4730 0.7462 0.124 Uiso 1 1 calc R . .

loop_
_atom_site_aniso_label
_atom_site_aniso_U_11
_atom_site_aniso_U_22
_atom_site_aniso_U_33
_atom_site_aniso_U_23
_atom_site_aniso_U_13
_atom_site_aniso_U_12
Zn1 0.05287(15) 0.03897(12) 0.04148(13) 0.00148(8) 0.00473(9) 0.00706(9)
N1 0.0507(8) 0.0428(7) 0.0400(8) -0.0005(6) 0.0043(6) 0.0119(6)
O1 0.0770(10) 0.0409(7) 0.0465(8) -0.0004(5) 0.0132(7) 0.0061(6)
C1 0.0492(10) 0.0414(8) 0.0478(10) -0.0010(7) 0.0063(8) 0.0108(7)
N2 0.0439(8) 0.0428(7) 0.0418(8) -0.0002(6) 0.0073(6) 0.0092(6)
O2 0.0771(10) 0.0450(7) 0.0445(8) 0.0042(6) 0.0059(7) 0.0023(7)
C2 0.0509(10) 0.0474(9) 0.0503(11) -0.0047(8) 0.0089(8) 0.0088(8)
O3 0.0497(9) 0.0825(12) 0.0744(12) 0.0045(9) 0.0085(8) 0.0122(8)
C3 0.0581(12) 0.0455(10) 0.0591(12) -0.0098(8) 0.0086(9) 0.0066(8)
C4 0.0582(12) 0.0395(9) 0.0652(13) -0.0004(8) 0.0042(10) 0.0095(8)
C5 0.0659(13) 0.0438(9) 0.0531(11) 0.0048(8) 0.0035(9) 0.0107(9)
C6 0.0564(11) 0.0396(8) 0.0490(10) 0.0012(7) 0.0042(8) 0.0111(7)
C7 0.0600(11) 0.0432(9) 0.0441(10) 0.0045(7) 0.0042(8) 0.0124(8)
C8 0.0693(14) 0.0594(12) 0.0502(12) -0.0087(9) 0.0144(10) 0.0056(10)
C9 0.102(2) 0.095(2) 0.0522(14) 0.0041(14) 0.0063(14) 0.0292(18)
C10 0.0833(19) 0.0809(18) 0.0726(18) -0.0037(14) 0.0329(15) -0.0015(14)
C11 0.112(3) 0.0760(18) 0.0629(16) -0.0200(13) 0.0272(16) 0.0003(16)
C12 0.0742(15) 0.0426(10) 0.0745(16) 0.0014(10) 0.0089(12) 0.0062(10)
C13 0.081(4) 0.051(2) 0.148(6) 0.014(3) 0.023(4) 0.009(2)
C14 0.081(4) 0.051(2) 0.148(6) 0.014(3) 0.023(4) 0.009(2)
C15 0.081(4) 0.051(2) 0.148(6) 0.014(3) 0.023(4) 0.009(2)
C13' 0.100(4) 0.049(2) 0.158(7) 0.014(3) 0.012(4) 0.000(3)
C14' 0.100(4) 0.049(2) 0.158(7) 0.014(3) 0.012(4) 0.000(3)
C15' 0.100(4) 0.049(2) 0.158(7) 0.014(3) 0.012(4) 0.000(3)
C13" 0.094(5) 0.049(3) 0.145(7) 0.018(3) 0.007(5) 0.000(3)
C14" 0.094(5) 0.049(3) 0.145(7) 0.018(3) 0.007(5) 0.000(3)
C15" 0.094(5) 0.049(3) 0.145(7) 0.018(3) 0.007(5) 0.000(3)
C16 0.0429(8) 0.0466(9) 0.0385(8) 0.0001(6) 0.0043(7) 0.0138(7)
C17 0.0662(13) 0.0536(11) 0.0454(10) 0.0045(8) 0.0045(9) 0.0176(9)
C18 0.0767(15) 0.0697(14) 0.0397(10) 0.0032(9) 0.0011(10) 0.0219(12)
C19 0.0768(16) 0.0727(15) 0.0401(11) -0.0069(10) -0.0031(10) 0.0129(12)
C20 0.0662(13) 0.0530(11) 0.0477(11) -0.0052(8) 0.0003(9) 0.0039(10)
C21 0.0406(8) 0.0463(9) 0.0412(9) -0.0022(7) 0.0047(7) 0.0113(7)
C22 0.0464(9) 0.0425(8) 0.0473(10) -0.0024(7) 0.0076(7) 0.0082(7)
C23 0.0466(9) 0.0404(8) 0.0511(10) 0.0029(7) 0.0117(8) 0.0098(7)
C24 0.0539(11) 0.0427(9) 0.0619(12) 0.0030(8) 0.0086(9) 0.0067(8)
C25 0.0516(11) 0.0440(9) 0.0722(14) 0.0098(9) 0.0128(10) 0.0079(8)
C26 0.0606(12) 0.0538(11) 0.0608(13) 0.0186(9) 0.0141(10) 0.0129(9)
C27 0.0560(11) 0.0500(10) 0.0504(11) 0.0087(8) 0.0101(9) 0.0130(8)
C28 0.0511(10) 0.0429(9) 0.0497(10) 0.0051(7) 0.0131(8) 0.0129(7)
C29 0.0698(15) 0.0464(11) 0.0868(19) 0.0167(11) 0.0077(13) 0.0036(10)
C30 0.098(3) 0.057(2) 0.145(4) 0.018(2) 0.022(3) -0.004(2)
C31 0.098(3) 0.057(2) 0.145(4) 0.018(2) 0.022(3) -0.004(2)
C32 0.098(3) 0.057(2) 0.145(4) 0.018(2) 0.022(3) -0.004(2)
C30' 0.113(7) 0.056(4) 0.115(7) 0.015(4) 0.011(5) -0.006(4)
C31' 0.113(7) 0.056(4) 0.115(7) 0.015(4) 0.011(5) -0.006(4)
C32' 0.113(7) 0.056(4) 0.115(7) 0.015(4) 0.011(5) -0.006(4)
C30" 0.078(5) 0.051(3) 0.121(7) 0.005(4) 0.025(4) 0.000(3)
C31" 0.078(5) 0.051(3) 0.121(7) 0.005(4) 0.025(4) 0.000(3)
C32" 0.078(5) 0.051(3) 0.121(7) 0.005(4) 0.025(4) 0.000(3)
C33 0.0787(16) 0.0629(13) 0.0463(11) 0.0106(9) 0.0077(10) 0.0129(11)
C34 0.122(3) 0.095(2) 0.0557(16) 0.0271(15) 0.0048(17) 0.008(2)
C35 0.0758(18) 0.096(2) 0.0673(17) 0.0083(15) -0.0042(14) 0.0081(16)
C36 0.118(3) 0.087(2) 0.0518(14) -0.0035(13) 0.0129(15) 0.0361(19)
C37 0.0781(14) 0.155(3) 0.116(2) -0.0105(18) -0.0032(13) 0.0174(14)
C38 0.0781(14) 0.155(3) 0.116(2) -0.0105(18) -0.0032(13) 0.0174(14)
C39 0.0781(14) 0.155(3) 0.116(2) -0.0105(18) -0.0032(13) 0.0174(14)
C40 0.099(3) 0.230(7) 0.164(5) 0.047(5) 0.067(4) 0.072(4)
C41 0.117(4) 0.141(4) 0.164(5) -0.015(4) 0.016(3) 0.072(3)
C42 0.081(2) 0.094(2) 0.136(3) 0.054(2) 0.014(2) 0.0220(18)

loop_
_atom_type_symbol
_atom_type_description
_atom_type_scat_dispersion_real
_atom_type_scat_dispersion_imag
_atom_type_scat_source
C C 0.0033 0.0016 'International Tables Vol C Tables 4.2.6.8 and 6.1.1.4'
H H 0.0000 0.0000 'International Tables Vol C Tables 4.2.6.8 and 6.1.1.4'
N N 0.0061 0.0033 'International Tables Vol C Tables 4.2.6.8 and 6.1.1.4'
O O 0.0106 0.0060 'International Tables Vol C Tables 4.2.6.8 and 6.1.1.4'
Zn Zn 0.2839 1.4301 'International Tables Vol C Tables 4.2.6.8 and 6.1.1.4'

loop_
_geom_angle_atom_site_label_1
_geom_angle_atom_site_label_2
_geom_angle_atom_site_label_3
_geom_angle
O2 Zn1 O1 97.97(7)
O2 Zn1 N2 91.36(7)
O1 Zn1 N2 154.07(8)
O2 Zn1 N1 169.30(7)
O1 Zn1 N1 89.90(6)
N2 Zn1 N1 78.52(6)
O2 Zn1 O3 95.94(8)
O1 Zn1 O3 96.82(8)
N2 Zn1 O3 106.26(7)
N1 Zn1 O3 90.27(7)
C7 N1 C16 121.89(17)
C7 N1 Zn1 122.81(14)
C16 N1 Zn1 115.01(12)
C1 O1 Zn1 128.48(13)
O1 C1 C6 122.65(18)
O1 C1 C2 119.78(18)
C6 C1 C2 117.57(18)
C22 N2 C21 122.02(17)
C22 N2 Zn1 123.05(14)
C21 N2 Zn1 114.90(12)
C28 O2 Zn1 130.66(14)
C3 C2 C1 117.9(2)
C3 C2 C8 121.69(19)
C1 C2 C8 120.34(18)
C42 O3 C37 60.0(3)
C42 O3 Zn1 132.6(2)
C37 O3 Zn1 120.0(2)
C2 C3 C4 125.1(2)
C5 C4 C3 116.5(2)
C5 C4 C12 121.4(2)
C3 C4 C12 122.1(2)
C4 C5 C6 122.4(2)
C5 C6 C1 120.34(19)
C5 C6 C7 115.21(19)
C1 C6 C7 124.43(18)
N1 C7 C6 126.31(19)
C9 C8 C2 110.7(2)
C9 C8 C11 107.6(3)
C2 C8 C11 111.8(2)
C9 C8 C10 109.2(3)
C2 C8 C10 110.3(2)
C11 C8 C10 107.1(2)
C4 C12 C15 115.9(3)
C4 C12 C14" 114.6(4)
C15 C12 C14" 69.6(5)
C4 C12 C14 107.7(3)
C15 C12 C14 109.05(19)
C14" C12 C14 41.6(5)
C4 C12 C13 110.2(3)
C15 C12 C13 109.14(18)
C14" C12 C13 130.0(5)
C14 C12 C13 104.2(4)
C4 C12 C15" 112.2(4)
C15 C12 C15" 127.0(5)
C14" C12 C15" 108.94(19)
C14 C12 C15" 75.1(5)
C13 C12 C15" 30.1(4)
C4 C12 C13" 107.9(4)
C15 C12 C13" 35.3(4)
C14" C12 C13" 104.1(4)
C14 C12 C13" 139.1(5)
C13 C12 C13" 81.6(5)
C15" C12 C13" 108.69(19)
C4 C12 C13' 110.6(3)
C15 C12 C13' 69.2(4)
C14" C12 C13' 128.4(6)
C14 C12 C13' 137.6(4)
C13 C12 C13' 45.2(5)
C15" C12 C13' 74.2(4)
C13" C12 C13' 36.8(4)
C4 C12 C15' 114.4(3)
C15 C12 C15' 126.4(5)
C14" C12 C15' 73.9(5)
C14 C12 C15' 36.5(4)
C13 C12 C15' 68.3(4)
C15" C12 C15' 38.7(4)
C13" C12 C15' 134.2(5)
C13' C12 C15' 108.56(18)
C4 C12 C14' 110.7(3)
C15 C12 C14' 35.3(4)
C14" C12 C14' 37.1(4)
C14 C12 C14' 78.6(5)
C13 C12 C14' 135.7(5)
C15" C12 C14' 134.7(5)
C13" C12 C14' 70.5(6)
C13' C12 C14' 103.7(4)
C15' C12 C14' 108.37(19)
C17 C16 C21 119.92(18)
C17 C16 N1 125.38(18)
C21 C16 N1 114.68(16)
C18 C17 C16 120.1(2)
C19 C18 C17 120.3(2)
C18 C19 C20 120.5(2)
C19 C20 C21 120.7(2)
C20 C21 N2 125.68(18)
C20 C21 C16 118.38(19)
N2 C21 C16 115.92(16)
N2 C22 C23 127.00(18)
C24 C23 C28 119.97(19)
C24 C23 C22 115.09(19)
C28 C23 C22 124.92(17)
C25 C24 C23 122.4(2)
C24 C25 C26 116.8(2)
C24 C25 C29 122.2(2)
C26 C25 C29 121.0(2)
C27 C26 C25 124.3(2)
C26 C27 C28 118.5(2)
C26 C27 C33 121.3(2)
C28 C27 C33 120.17(19)
O2 C28 C23 122.55(18)
O2 C28 C27 119.40(19)
C23 C28 C27 118.04(18)
C25 C29 C31 112.6(3)
C25 C29 C30 106.2(3)
C31 C29 C30 109.8(3)
C25 C29 C31" 114.6(5)
C31 C29 C31" 122.4(6)
C30 C29 C31" 86.6(4)
C25 C29 C30" 111.6(4)
C31 C29 C30" 80.8(4)
C30 C29 C30" 30.1(5)
C31" C29 C30" 109.5(4)
C25 C29 C32 110.8(3)
C31 C29 C32 108.78(18)
C30 C29 C32 108.52(17)
C31" C29 C32 22.3(5)
C30" C29 C32 128.0(5)
C25 C29 C30' 108.5(5)
C31 C29 C30' 70.7(5)
C30 C29 C30' 141.7(5)
C31" C29 C30' 64.6(6)
C30" C29 C30' 137.3(6)
C32 C29 C30' 43.1(5)
C25 C29 C32" 103.7(4)
C31 C29 C32" 27.9(4)
C30 C29 C32" 136.5(5)
C31" C29 C32" 108.59(18)
C30" C29 C32" 108.57(18)
C32 C29 C32" 89.0(5)
C30' C29 C32" 46.6(6)
C25 C29 C31' 111.6(5)
C31 C29 C31' 41.0(6)
C30 C29 C31' 71.2(5)
C31" C29 C31' 132.7(7)
C30" C29 C31' 41.1(6)
C32 C29 C31' 135.6(5)
C30' C29 C31' 109.4(4)
C32" C29 C31' 68.8(5)
C25 C29 C32' 110.8(5)
C31 C29 C32' 134.2(6)
C30 C29 C32' 42.7(5)
C31" C29 C32' 45.1(5)
C30" C29 C32' 70.3(5)
C32 C29 C32' 67.4(4)
C30' C29 C32' 108.3(4)
C32" C29 C32' 143.3(6)
C31' C29 C32' 108.2(4)
C36 C33 C35 109.9(2)
C36 C33 C27 110.2(2)
C35 C33 C27 110.6(2)
C36 C33 C34 106.7(3)
C35 C33 C34 107.6(3)
C27 C33 C34 111.9(2)
C42 C37 O3 58.7(3)
C42 C37 C38 121.9(4)
O3 C37 C38 115.6(4)
C37 C38 C39 113.5(5)
C40 C39 C38 111.2(4)
C39 C40 C41 113.0(5)
C40 C41 C42 110.3(4)
O3 C42 C37 61.3(2)
O3 C42 C41 118.1(4)
C37 C42 C41 118.8(4)

loop_
_geom_bond_atom_site_label_1
_geom_bond_atom_site_label_2
_geom_bond_distance
Zn1 O2 1.9308(16)
Zn1 O1 1.9501(15)
Zn1 N2 2.0709(16)
Zn1 N1 2.0734(17)
Zn1 O3 2.1754(18)
N1 C7 1.290(3)
N1 C16 1.416(2)
O1 C1 1.303(2)
C1 C6 1.428(3)
C1 C2 1.436(3)
N2 C22 1.299(2)
N2 C21 1.411(3)
O2 C28 1.302(2)
C2 C3 1.386(3)
C2 C8 1.540(3)
O3 C42 1.414(4)
O3 C37 1.451(5)
C3 C4 1.402(3)
C4 C5 1.363(3)
C4 C12 1.523(3)
C5 C6 1.416(3)
C6 C7 1.438(3)
C8 C9 1.525(4)
C8 C11 1.540(3)
C8 C10 1.548(4)
C12 C15 1.5371(10)
C12 C14" 1.5380(10)
C12 C14 1.5382(10)
C12 C13 1.5384(10)
C12 C15" 1.5396(10)
C12 C13" 1.5399(10)
C12 C13' 1.5407(10)
C12 C15' 1.5410(10)
C12 C14' 1.5425(10)
C16 C17 1.395(3)
C16 C21 1.413(3)
C17 C18 1.382(3)
C18 C19 1.374(4)
C19 C20 1.382(3)
C20 C21 1.398(3)
C22 C23 1.431(3)
C23 C24 1.416(3)
C23 C28 1.429(3)
C24 C25 1.366(3)
C25 C26 1.416(4)
C25 C29 1.538(3)
C26 C27 1.379(3)
C27 C28 1.433(3)
C27 C33 1.537(3)
C29 C31 1.5381(10)
C29 C30 1.5403(10)
C29 C31" 1.5403(10)
C29 C30" 1.5404(10)
C29 C32 1.5405(7)
C29 C30' 1.5406(10)
C29 C32" 1.5407(10)
C29 C31' 1.5410(10)
C29 C32' 1.548(7)
C33 C36 1.520(4)
C33 C35 1.537(4)
C33 C34 1.545(4)
C37 C42 1.432(6)
C37 C38 1.508(7)
C38 C39 1.547(6)
C39 C40 1.420(8)
C40 C41 1.493(8)
C41 C42 1.514(6)

loop_
_geom_torsion_atom_site_label_1
_geom_torsion_atom_site_label_2
_geom_torsion_atom_site_label_3
_geom_torsion_atom_site_label_4
_geom_torsion
O2 Zn1 N1 C7 158.0(3)
O1 Zn1 N1 C7 20.44(18)
N2 Zn1 N1 C7 177.07(18)
O3 Zn1 N1 C7 -76.38(18)
O2 Zn1 N1 C16 -28.1(4)
O1 Zn1 N1 C16 -165.60(14)
N2 Zn1 N1 C16 -8.97(13)
O3 Zn1 N1 C16 97.58(14)
O2 Zn1 O1 C1 162.65(19)
N2 Zn1 O1 C1 -87.3(2)
N1 Zn1 O1 C1 -24.62(19)
O3 Zn1 O1 C1 65.6(2)
Zn1 O1 C1 C6 16.3(3)
Zn1 O1 C1 C2 -163.50(16)
O2 Zn1 N2 C22 4.58(16)
O1 Zn1 N2 C22 -106.88(19)
N1 Zn1 N2 C22 -171.94(17)
O3 Zn1 N2 C22 101.17(16)
O2 Zn1 N2 C21 -177.15(13)
O1 Zn1 N2 C21 71.39(19)
N1 Zn1 N2 C21 6.33(13)
O3 Zn1 N2 C21 -80.56(14)
O1 Zn1 O2 C28 148.0(2)
N2 Zn1 O2 C28 -7.8(2)
N1 Zn1 O2 C28 10.9(5)
O3 Zn1 O2 C28 -114.3(2)
O1 C1 C2 C3 175.9(2)
C6 C1 C2 C3 -4.0(3)
O1 C1 C2 C8 -2.5(3)
C6 C1 C2 C8 177.6(2)
O2 Zn1 O3 C42 3.3(3)
O1 Zn1 O3 C42 102.0(3)
N2 Zn1 O3 C42 -89.9(3)
N1 Zn1 O3 C42 -168.0(3)
O2 Zn1 O3 C37 -72.0(3)
O1 Zn1 O3 C37 26.8(3)
N2 Zn1 O3 C37 -165.1(3)
N1 Zn1 O3 C37 116.8(3)
C1 C2 C3 C4 2.0(4)
C8 C2 C3 C4 -179.6(2)
C2 C3 C4 C5 1.3(4)
C2 C3 C4 C12 -179.2(2)
C3 C4 C5 C6 -2.5(4)
C12 C4 C5 C6 177.9(2)
C4 C5 C6 C1 0.4(4)
C4 C5 C6 C7 178.6(2)
O1 C1 C6 C5 -177.0(2)
C2 C1 C6 C5 2.9(3)
O1 C1 C6 C7 5.0(3)
C2 C1 C6 C7 -175.1(2)
C16 N1 C7 C6 177.1(2)
Zn1 N1 C7 C6 -9.4(3)
C5 C6 C7 N1 174.1(2)
C1 C6 C7 N1 -7.8(4)
C3 C2 C8 C9 -113.3(3)
C1 C2 C8 C9 65.0(3)
C3 C2 C8 C11 6.7(4)
C1 C2 C8 C11 -175.0(2)
C3 C2 C8 C10 125.7(3)
C1 C2 C8 C10 -56.0(3)
C5 C4 C12 C15 16.3(5)
C3 C4 C12 C15 -163.2(4)
C5 C4 C12 C14" -62.0(6)
C3 C4 C12 C14" 118.5(6)
C5 C4 C12 C14 -106.1(5)
C3 C4 C12 C14 74.4(5)
C5 C4 C12 C13 140.8(5)
C3 C4 C12 C13 -38.7(5)
C5 C4 C12 C15" 173.1(5)
C3 C4 C12 C15" -6.4(6)
C5 C4 C12 C13" 53.5(6)
C3 C4 C12 C13" -126.1(6)
C5 C4 C12 C13' 92.4(6)
C3 C4 C12 C13' -87.1(6)
C5 C4 C12 C15' -144.6(5)
C3 C4 C12 C15' 35.8(5)
C5 C4 C12 C14' -21.9(6)
C3 C4 C12 C14' 158.6(5)
C7 N1 C16 C17 2.8(3)
Zn1 N1 C16 C17 -171.26(17)
C7 N1 C16 C21 -175.73(19)
Zn1 N1 C16 C21 10.2(2)
C21 C16 C17 C18 0.9(3)
N1 C16 C17 C18 -177.5(2)
C16 C17 C18 C19 0.9(4)
C17 C18 C19 C20 -1.6(4)
C18 C19 C20 C21 0.6(4)
C19 C20 C21 N2 -177.2(2)
C19 C20 C21 C16 1.1(3)
C22 N2 C21 C20 -6.2(3)
Zn1 N2 C21 C20 175.56(18)
C22 N2 C21 C16 175.49(17)
Zn1 N2 C21 C16 -2.8(2)
C17 C16 C21 C20 -1.9(3)
N1 C16 C21 C20 176.67(19)
C17 C16 C21 N2 176.57(18)
N1 C16 C21 N2 -4.9(2)
C21 N2 C22 C23 -179.02(18)
Zn1 N2 C22 C23 -0.9(3)
N2 C22 C23 C24 175.87(19)
N2 C22 C23 C28 -2.6(3)
C28 C23 C24 C25 0.7(3)
C22 C23 C24 C25 -177.8(2)
C23 C24 C25 C26 -1.0(3)
C23 C24 C25 C29 177.8(2)
C24 C25 C26 C27 0.1(4)
C29 C25 C26 C27 -178.6(2)
C25 C26 C27 C28 1.0(3)
C25 C26 C27 C33 -179.9(2)
Zn1 O2 C28 C23 6.8(3)
Zn1 O2 C28 C27 -172.22(15)
C24 C23 C28 O2 -178.6(2)
C22 C23 C28 O2 -0.3(3)
C24 C23 C28 C27 0.4(3)
C22 C23 C28 C27 178.76(19)
C26 C27 C28 O2 177.9(2)
C33 C27 C28 O2 -1.3(3)
C26 C27 C28 C23 -1.2(3)
C33 C27 C28 C23 179.6(2)
C24 C25 C29 C31 52.0(4)
C26 C25 C29 C31 -129.3(4)
C24 C25 C29 C30 -68.2(4)
C26 C25 C29 C30 110.5(4)
C24 C25 C29 C31" -162.0(5)
C26 C25 C29 C31" 16.7(6)
C24 C25 C29 C30" -36.8(6)
C26 C25 C29 C30" 141.9(5)
C24 C25 C29 C32 174.1(4)
C26 C25 C29 C32 -7.2(4)
C24 C25 C29 C30' 128.2(6)
C26 C25 C29 C30' -53.1(6)
C24 C25 C29 C32" 79.9(5)
C26 C25 C29 C32" -101.4(5)
C24 C25 C29 C31' 7.6(7)
C26 C25 C29 C31' -173.7(6)
C24 C25 C29 C32' -113.1(6)
C26 C25 C29 C32' 65.6(6)
C26 C27 C33 C36 -116.2(3)
C28 C27 C33 C36 63.0(3)
C26 C27 C33 C35 122.1(3)
C28 C27 C33 C35 -58.7(3)
C26 C27 C33 C34 2.3(4)
C28 C27 C33 C34 -178.6(3)
Zn1 O3 C37 C42 124.7(3)
C42 O3 C37 C38 113.2(5)
Zn1 O3 C37 C38 -122.2(4)
C42 C37 C38 C39 -9.3(7)
O3 C37 C38 C39 -77.0(5)
C37 C38 C39 C40 37.2(7)
C38 C39 C40 C41 -63.6(6)
C39 C40 C41 C42 58.2(6)
Zn1 O3 C42 C37 -104.6(3)
C37 O3 C42 C41 -109.3(5)
Zn1 O3 C42 C41 146.1(3)
C38 C37 C42 O3 -102.6(5)
O3 C37 C42 C41 108.2(4)
C38 C37 C42 C41 5.6(7)
C40 C41 C42 O3 43.2(7)
C40 C41 C42 C37 -27.7(7)
